data_4518770
loop_
_publ_author_name
'Li, Tao'
'McCabe, Karl N.'
'Maron, Laurent'
'Leng, Xuebing'
'Chen, Yaofeng'

_publ_section_title
;
 Organocalcium Complex-Catalyzed Selective Redistribution of ArSiH3 or
 Ar(alkyl)SiH2 to Ar3SiH or Ar2(alkyl)SiH
;
_journal_name_full 'ACS Catalysis'
_journal_page_first 6348
_journal_page_last 6356
_journal_paper_doi 10.1021/acscatal.1c00463
_journal_year 2021
_chemical_absolute_configuration rmad
_chemical_formula_moiety 'C48 H84 Ca2 N8'
_chemical_formula_sum 'C48 H84 Ca2 N8'
_chemical_formula_weight 853.39
_space_group_crystal_system orthorhombic
_space_group_IT_number 43
_space_group_name_Hall 'F 2 -2d'
_space_group_name_H-M_alt 'F d d 2'
_atom_sites_solution_hydrogens mixed
_atom_sites_solution_primary dual
_audit_creation_date 2019-06-17
_audit_creation_method
;
Olex2 1.2
(compiled 2018.05.29 svn.r3508 for OlexSys, GUI svn.r5506)
;
_cell_angle_alpha 90
_cell_angle_beta 90
_cell_angle_gamma 90
_cell_formula_units_Z 8
_cell_length_a 19.5031(5)
_cell_length_b 49.3831(15)
_cell_length_c 13.0859(3)
_cell_measurement_reflns_used 9875
_cell_measurement_temperature 170(2)
_cell_measurement_theta_max 54.774
_cell_measurement_theta_min 3.624
_cell_volume 12603.3(6)
_computing_cell_refinement 'SAINT v8.37A (Bruker, 2015)'
_computing_data_reduction 'SAINT v8.37A (Bruker, 2015)'
_computing_molecular_graphics 'Olex2 (Dolomanov et al., 2009)'
_computing_publication_material 'Olex2 (Dolomanov et al., 2009)'
_computing_structure_refinement 'ShelXL (Sheldrick, 2015)'
_computing_structure_solution 'ShelXT (Sheldrick, 2015)'
_diffrn_ambient_temperature 170.04
_diffrn_measured_fraction_theta_full 0.996
_diffrn_measured_fraction_theta_max 0.996
_diffrn_measurement_device_type 'Bruker D8 Venture'
_diffrn_measurement_method '\f and \w scans'
_diffrn_radiation_type GaK\a
_diffrn_radiation_wavelength 1.34139
_diffrn_reflns_av_R_equivalents 0.0627
_diffrn_reflns_av_unetI/netI 0.0546
_diffrn_reflns_Laue_measured_fraction_full 0.996
_diffrn_reflns_Laue_measured_fraction_max 0.996
_diffrn_reflns_limit_h_max 23
_diffrn_reflns_limit_h_min -23
_diffrn_reflns_limit_k_max 60
_diffrn_reflns_limit_k_min -60
_diffrn_reflns_limit_l_max 13
_diffrn_reflns_limit_l_min -15
_diffrn_reflns_number 28810
_diffrn_reflns_point_group_measured_fraction_full 0.996
_diffrn_reflns_point_group_measured_fraction_max 0.996
_diffrn_reflns_theta_full 53.594
_diffrn_reflns_theta_max 54.948
_diffrn_reflns_theta_min 3.623
_diffrn_standards_number 0
_exptl_absorpt_coefficient_mu 1.186
_exptl_absorpt_correction_T_max 0.7508
_exptl_absorpt_correction_T_min 0.6384
_exptl_absorpt_correction_type multi-scan
_exptl_absorpt_process_details
'SADABS-2016/2 (Bruker,2016/2) was used for absorption correction. wR2(int) was 0.1571 before and 0.0810 after correction. The Ratio of minimum to maximum transmission is 0.8503. The \l/2 correction factor is Not present.'
_exptl_crystal_colour colourless
_exptl_crystal_density_diffrn 0.899
_exptl_crystal_description block
_exptl_crystal_F_000 3744
_exptl_crystal_size_max 0.12
_exptl_crystal_size_mid 0.1
_exptl_crystal_size_min 0.05
_refine_diff_density_max 0.223
_refine_diff_density_min -0.324
_refine_diff_density_rms 0.049
_refine_ls_abs_structure_details
;
 Refined as an inversion twin.
;
_refine_ls_abs_structure_Flack 0.123(18)
_refine_ls_extinction_method none
_refine_ls_goodness_of_fit_ref 1.045
_refine_ls_hydrogen_treatment mixed
_refine_ls_matrix_type full
_refine_ls_number_parameters 277
_refine_ls_number_reflns 5646
_refine_ls_number_restraints 1
_refine_ls_restrained_S_all 1.045
_refine_ls_R_factor_all 0.0633
_refine_ls_R_factor_gt 0.0478
_refine_ls_shift/su_max 0.005
_refine_ls_shift/su_mean 0.000
_refine_ls_structure_factor_coef Fsqd
_refine_ls_weighting_details 'w=1/[\s^2^(Fo^2^)+(0.0712P)^2^+6.0635P] where P=(Fo^2^+2Fc^2^)/3'
_refine_ls_weighting_scheme calc
_refine_ls_wR_factor_gt 0.1194
_refine_ls_wR_factor_ref 0.1313
_reflns_Friedel_coverage 0.912
_reflns_Friedel_fraction_full 0.997
_reflns_Friedel_fraction_max 0.997
_reflns_number_gt 4561
_reflns_number_total 5646
_reflns_threshold_expression 'I > 2\s(I)'
_cod_data_source_file cs1c00463_si_004.cif
_cod_data_source_block mj19400
_cod_database_code 4518770
_shelx_shelxl_version_number 2016/6
_shelx_space_group_comment
;
The symmetry employed for this shelxl refinement is uniquely defined
by the following loop, which should always be used as a source of
symmetry information in preference to the above space-group names.
They are only intended as comments.
;
_shelx_estimated_absorpt_t_max 0.943
_shelx_estimated_absorpt_t_min 0.871
_olex2_refinement_description
;
1. Twinned data refinement
 Scales: 0.877(18)
 0.123(18)
2. Fixed Uiso
 At 1.2 times of:
  All C(H) groups, All C(H,H) groups
 At 1.5 times of:
  All C(H,H,H) groups
3.a Ternary CH refined with riding coordinates:
 C4(H4), C19(H19), C22(H22)
3.b Secondary CH2 refined with riding coordinates:
 C6(H6A,H6B), C7(H7A,H7B), C8(H8A,H8B), C9(H9A,H9B)
3.c Aromatic/amide H refined with riding coordinates:
 C15(H15), C16(H16), C17(H17)
3.d Idealised Me refined as rotating group:
 C1(H1A,H1B,H1C), C5(H5A,H5B,H5C), C10(H10A,H10B,H10C), C11(H11A,H11B,H11C),
 C12(H12A,H12B,H12C), C20(H20A,H20B,H20C), C21(H21A,H21B,H21C), C23(H23A,H23B,
 H23C), C24(H24A,H24B,H24C)
;
_olex2_submission_special_instructions 'No special instructions were received'

loop_
_space_group_symop_operation_xyz
'x, y, z'
'-x, -y, z'
'x+1/4, -y+1/4, z+1/4'
'-x+1/4, y+1/4, z+1/4'
'x, y+1/2, z+1/2'
'-x, -y+1/2, z+1/2'
'x+1/4, -y+3/4, z+3/4'
'-x+1/4, y+3/4, z+3/4'
'x+1/2, y, z+1/2'
'-x+1/2, -y, z+1/2'
'x+3/4, -y+1/4, z+3/4'
'-x+3/4, y+1/4, z+3/4'
'x+1/2, y+1/2, z'
'-x+1/2, -y+1/2, z'
'x+3/4, -y+3/4, z+1/4'
'-x+3/4, y+3/4, z+1/4'

loop_
_atom_site_label
_atom_site_type_symbol
_atom_site_fract_x
_atom_site_fract_y
_atom_site_fract_z
_atom_site_U_iso_or_equiv
_atom_site_adp_type
_atom_site_occupancy
_atom_site_site_symmetry_order
_atom_site_calc_flag
_atom_site_refinement_flags_posn
_atom_site_refinement_flags_adp
_atom_site_refinement_flags_occupancy
_atom_site_disorder_assembly
_atom_site_disorder_group
Ca1 Ca 0.500000 0.500000 0.63321(8) 0.0290(3) Uani 1 2 d S T P . .
Ca2 Ca 0.500000 0.500000 0.36780(8) 0.0291(3) Uani 1 2 d S T P . .
N1 N 0.57441(16) 0.46633(6) 0.6962(3) 0.0329(7) Uani 1 1 d . . . . .
N2 N 0.57172(14) 0.51774(6) 0.4981(2) 0.0309(7) Uani 1 1 d . . . . .
N3 N 0.50156(17) 0.55081(7) 0.3511(3) 0.0381(8) Uani 1 1 d . . . . .
N4 N 0.40712(18) 0.51728(7) 0.2268(3) 0.0437(9) Uani 1 1 d . . . . .
C1 C 0.6437(2) 0.48634(10) 0.8375(3) 0.0460(11) Uani 1 1 d . . . . .
H1A H 0.672405 0.502315 0.849589 0.069 Uiso 1 1 calc GR . . . .
H1B H 0.670586 0.469917 0.850150 0.069 Uiso 1 1 calc GR . . . .
H1C H 0.604154 0.486746 0.883606 0.069 Uiso 1 1 calc GR . . . .
C2 C 0.61891(19) 0.48643(8) 0.7275(3) 0.0337(9) Uani 1 1 d . . . . .
C3 C 0.6370(2) 0.50713(9) 0.6643(3) 0.0361(10) Uani 1 1 d . . . . .
H3 H 0.656(3) 0.5233(13) 0.690(5) 0.09(2) Uiso 1 1 d . . . . .
C4 C 0.63390(19) 0.50656(8) 0.5487(3) 0.0336(9) Uani 1 1 d . . . . .
H4 H 0.635620 0.486991 0.529202 0.040 Uiso 1 1 calc R . . . .
C5 C 0.7014(2) 0.51910(10) 0.5089(4) 0.0506(12) Uani 1 1 d . . . . .
H5A H 0.697676 0.522343 0.435206 0.076 Uiso 1 1 calc GR . . . .
H5B H 0.739482 0.506611 0.522093 0.076 Uiso 1 1 calc GR . . . .
H5C H 0.709994 0.536287 0.544063 0.076 Uiso 1 1 calc GR . . . .
C6 C 0.5666(2) 0.54700(8) 0.5147(3) 0.0391(10) Uani 1 1 d . . . . .
H6A H 0.608339 0.556014 0.488196 0.047 Uiso 1 1 calc R . . . .
H6B H 0.563389 0.550782 0.588862 0.047 Uiso 1 1 calc R . . . .
C7 C 0.5037(2) 0.55823(9) 0.4606(4) 0.0430(11) Uani 1 1 d . . . . .
H7A H 0.461968 0.551264 0.494713 0.052 Uiso 1 1 calc R . . . .
H7B H 0.503553 0.578206 0.466895 0.052 Uiso 1 1 calc R . . . .
C8 C 0.4398(3) 0.56146(10) 0.3027(4) 0.0568(14) Uani 1 1 d . . . . .
H8A H 0.447051 0.580771 0.285423 0.068 Uiso 1 1 calc R . . . .
H8B H 0.401141 0.560374 0.351465 0.068 Uiso 1 1 calc R . . . .
C9 C 0.4218(3) 0.54613(11) 0.2073(4) 0.0605(14) Uani 1 1 d . . . . .
H9A H 0.381021 0.554606 0.175449 0.073 Uiso 1 1 calc R . . . .
H9B H 0.460229 0.547530 0.158267 0.073 Uiso 1 1 calc R . . . .
C10 C 0.4028(3) 0.50245(13) 0.1276(5) 0.0714(16) Uani 1 1 d . . . . .
H10A H 0.446210 0.504355 0.090605 0.107 Uiso 1 1 calc GR . . . .
H10B H 0.365469 0.510022 0.086382 0.107 Uiso 1 1 calc GR . . . .
H10C H 0.393830 0.483232 0.140675 0.107 Uiso 1 1 calc GR . . . .
C11 C 0.3395(3) 0.51425(17) 0.2769(5) 0.090(2) Uani 1 1 d . . . . .
H11A H 0.326627 0.495067 0.278185 0.135 Uiso 1 1 calc GR . . . .
H11B H 0.304977 0.524514 0.238611 0.135 Uiso 1 1 calc GR . . . .
H11C H 0.342070 0.521160 0.346960 0.135 Uiso 1 1 calc GR . . . .
C12 C 0.5642(3) 0.56098(10) 0.2978(5) 0.0615(15) Uani 1 1 d . . . . .
H12A H 0.569347 0.580428 0.310636 0.092 Uiso 1 1 calc GR . . . .
H12B H 0.559726 0.557833 0.224149 0.092 Uiso 1 1 calc GR . . . .
H12C H 0.604588 0.551364 0.323596 0.092 Uiso 1 1 calc GR . . . .
C13 C 0.5817(2) 0.43956(8) 0.7313(3) 0.0365(10) Uani 1 1 d . . . . .
C14 C 0.5280(2) 0.42663(8) 0.7821(3) 0.0403(10) Uani 1 1 d . . . . .
C15 C 0.5347(3) 0.39857(10) 0.8026(4) 0.0550(12) Uani 1 1 d . . . . .
H15 H 0.497896 0.389574 0.835845 0.066 Uiso 1 1 calc R . . . .
C16 C 0.5917(3) 0.38372(10) 0.7771(4) 0.0589(13) Uani 1 1 d . . . . .
H16 H 0.594424 0.364849 0.790648 0.071 Uiso 1 1 calc R . . . .
C17 C 0.6450(3) 0.39751(9) 0.7307(4) 0.0551(13) Uani 1 1 d . . . . .
H17 H 0.685872 0.387911 0.715135 0.066 Uiso 1 1 calc R . . . .
C18 C 0.6413(2) 0.42436(8) 0.7064(4) 0.0420(10) Uani 1 1 d . . . . .
C19 C 0.7016(2) 0.43685(10) 0.6472(4) 0.0521(12) Uani 1 1 d . . . . .
H19 H 0.693267 0.456805 0.643740 0.062 Uiso 1 1 calc R . . . .
C20 C 0.7026(3) 0.42630(12) 0.5371(5) 0.0667(15) Uani 1 1 d . . . . .
H20A H 0.715416 0.407117 0.536950 0.100 Uiso 1 1 calc GR . . . .
H20B H 0.735978 0.436656 0.497076 0.100 Uiso 1 1 calc GR . . . .
H20C H 0.656908 0.428387 0.506806 0.100 Uiso 1 1 calc GR . . . .
C21 C 0.7698(3) 0.43282(14) 0.6993(6) 0.0737(16) Uani 1 1 d . . . . .
H21A H 0.779384 0.413400 0.705171 0.111 Uiso 1 1 calc GR . . . .
H21B H 0.768337 0.440918 0.767628 0.111 Uiso 1 1 calc GR . . . .
H21C H 0.805928 0.441511 0.658945 0.111 Uiso 1 1 calc GR . . . .
C22 C 0.4658(2) 0.44168(9) 0.8200(4) 0.0449(11) Uani 1 1 d . . . . .
H22 H 0.463247 0.459159 0.781644 0.054 Uiso 1 1 calc R . . . .
C23 C 0.4740(3) 0.44856(15) 0.9336(5) 0.0748(17) Uani 1 1 d . . . . .
H23A H 0.487346 0.432239 0.971332 0.112 Uiso 1 1 calc GR . . . .
H23B H 0.430440 0.455409 0.960485 0.112 Uiso 1 1 calc GR . . . .
H23C H 0.509548 0.462434 0.941714 0.112 Uiso 1 1 calc GR . . . .
C24 C 0.3978(2) 0.42701(11) 0.8047(4) 0.0575(13) Uani 1 1 d . . . . .
H24A H 0.394174 0.420912 0.733671 0.086 Uiso 1 1 calc GR . . . .
H24B H 0.359888 0.439365 0.820247 0.086 Uiso 1 1 calc GR . . . .
H24C H 0.395628 0.411314 0.850458 0.086 Uiso 1 1 calc GR . . . .

loop_
_atom_site_aniso_label
_atom_site_aniso_U_11
_atom_site_aniso_U_22
_atom_site_aniso_U_33
_atom_site_aniso_U_23
_atom_site_aniso_U_13
_atom_site_aniso_U_12
Ca1 0.0250(5) 0.0342(6) 0.0278(6) 0.000 0.000 0.0006(4)
Ca2 0.0278(6) 0.0334(6) 0.0261(6) 0.000 0.000 -0.0002(4)
N1 0.0321(17) 0.0339(17) 0.0329(19) 0.0028(15) -0.0051(14) 0.0024(14)
N2 0.0259(15) 0.0364(16) 0.0304(18) 0.0009(15) -0.0006(14) -0.0028(13)
N3 0.0392(19) 0.0375(18) 0.037(2) 0.0063(16) 0.0002(15) 0.0039(15)
N4 0.044(2) 0.050(2) 0.037(2) 0.0093(17) -0.0063(16) 0.0013(17)
C1 0.050(3) 0.048(3) 0.040(3) 0.004(2) -0.012(2) 0.002(2)
C2 0.0261(19) 0.043(2) 0.032(2) -0.0072(18) -0.0035(16) -0.0011(17)
C3 0.035(2) 0.042(2) 0.031(2) -0.0068(18) -0.0074(18) -0.0004(19)
C4 0.0247(19) 0.040(2) 0.036(2) -0.0043(18) 0.0029(17) -0.0004(16)
C5 0.030(2) 0.074(3) 0.049(3) 0.003(2) 0.005(2) -0.009(2)
C6 0.043(2) 0.037(2) 0.038(3) -0.0018(18) 0.0011(19) -0.0025(18)
C7 0.051(3) 0.038(2) 0.040(3) -0.0002(19) 0.000(2) 0.0106(19)
C8 0.066(3) 0.049(3) 0.055(3) 0.004(2) -0.020(3) 0.023(2)
C9 0.058(3) 0.067(3) 0.056(3) 0.013(3) -0.010(3) 0.010(3)
C10 0.056(3) 0.107(5) 0.051(3) -0.003(3) -0.006(3) 0.000(3)
C11 0.046(3) 0.162(7) 0.062(4) 0.028(4) 0.006(3) -0.003(4)
C12 0.079(4) 0.052(3) 0.053(3) 0.011(3) 0.015(3) -0.018(3)
C13 0.039(2) 0.036(2) 0.034(2) -0.0038(18) -0.0038(18) -0.0009(18)
C14 0.046(2) 0.039(2) 0.036(2) 0.0032(18) -0.0009(19) -0.0050(19)
C15 0.054(3) 0.058(3) 0.053(3) 0.003(2) 0.003(2) -0.004(2)
C16 0.072(3) 0.039(2) 0.066(4) 0.002(2) 0.004(3) 0.002(2)
C17 0.063(3) 0.045(3) 0.057(3) -0.008(2) -0.002(3) 0.019(2)
C18 0.038(2) 0.041(2) 0.047(3) -0.005(2) -0.003(2) -0.0015(19)
C19 0.049(3) 0.045(3) 0.062(3) -0.010(2) 0.007(2) 0.014(2)
C20 0.064(3) 0.078(4) 0.058(3) 0.016(3) 0.005(3) 0.025(3)
C21 0.053(3) 0.085(4) 0.083(4) -0.002(3) -0.007(3) 0.003(3)
C22 0.042(2) 0.049(3) 0.043(3) 0.012(2) 0.007(2) -0.002(2)
C23 0.067(4) 0.104(5) 0.053(4) -0.022(3) 0.007(3) 0.000(3)
C24 0.051(3) 0.063(3) 0.059(3) 0.014(3) 0.008(2) -0.007(2)

loop_
_atom_type_symbol
_atom_type_description
_atom_type_scat_dispersion_real
_atom_type_scat_dispersion_imag
_atom_type_scat_source
C C 0.0148 0.0070 'International Tables Vol C Tables 4.2.6.8 and 6.1.1.4'
H H 0.0000 0.0000 'International Tables Vol C Tables 4.2.6.8 and 6.1.1.4'
Ca Ca 0.3953 1.0257 'International Tables Vol C Tables 4.2.6.8 and 6.1.1.4'
N N 0.0241 0.0134 'International Tables Vol C Tables 4.2.6.8 and 6.1.1.4'

loop_
_geom_angle_atom_site_label_1
_geom_angle_atom_site_label_2
_geom_angle_atom_site_label_3
_geom_angle
_geom_angle_site_symmetry_1
_geom_angle_site_symmetry_3
_geom_angle_publ_flag
N1 Ca1 N1 139.04(17) 2_665 . ?
N1 Ca1 N2 110.88(10) 2_665 . ?
N1 Ca1 N2 98.92(11) 2_665 2_665 ?
N1 Ca1 N2 98.92(11) . . ?
N1 Ca1 N2 110.88(10) . 2_665 ?
N1 Ca1 C2 30.60(12) . . ?
N1 Ca1 C2 122.84(12) . 2_665 ?
N1 Ca1 C2 30.60(12) 2_665 2_665 ?
N1 Ca1 C2 122.84(12) 2_665 . ?
N2 Ca1 N2 86.05(15) 2_665 . ?
N2 Ca1 C2 85.84(11) . . ?
N2 Ca1 C2 137.55(11) 2_665 . ?
N2 Ca1 C2 85.84(11) 2_665 2_665 ?
N2 Ca1 C2 137.54(11) . 2_665 ?
C2 Ca1 C2 125.87(18) . 2_665 ?
N2 Ca2 N2 88.13(15) 2_665 . ?
N2 Ca2 N3 115.92(11) 2_665 . ?
N2 Ca2 N3 71.79(11) . . ?
N2 Ca2 N3 71.79(11) 2_665 2_665 ?
N2 Ca2 N3 115.92(11) . 2_665 ?
N2 Ca2 N4 102.16(10) 2_665 . ?
N2 Ca2 N4 102.16(10) . 2_665 ?
N2 Ca2 N4 139.77(11) . . ?
N2 Ca2 N4 139.77(11) 2_665 2_665 ?
N3 Ca2 N3 170.06(17) . 2_665 ?
N3 Ca2 N4 104.20(11) . 2_665 ?
N3 Ca2 N4 104.20(11) 2_665 . ?
N3 Ca2 N4 68.73(11) 2_665 2_665 ?
N3 Ca2 N4 68.73(11) . . ?
N4 Ca2 N4 94.66(17) . 2_665 ?
C2 N1 Ca1 89.1(2) . . ?
C2 N1 C13 121.0(3) . . ?
C13 N1 Ca1 147.1(3) . . ?
Ca2 N2 Ca1 92.91(10) . . ?
C4 N2 Ca1 90.7(2) . . ?
C4 N2 Ca2 131.5(2) . . ?
C6 N2 Ca1 102.1(2) . . ?
C6 N2 Ca2 115.5(2) . . ?
C6 N2 C4 110.8(3) . . ?
C7 N3 Ca2 99.4(2) . . ?
C7 N3 C12 110.2(4) . . ?
C8 N3 Ca2 112.8(3) . . ?
C8 N3 C7 110.8(4) . . ?
C8 N3 C12 110.5(4) . . ?
C12 N3 Ca2 112.7(3) . . ?
C9 N4 Ca2 106.9(3) . . ?
C9 N4 C10 109.6(4) . . ?
C9 N4 C11 110.3(5) . . ?
C10 N4 Ca2 118.2(3) . . ?
C11 N4 Ca2 105.1(3) . . ?
C11 N4 C10 106.6(4) . . ?
H1A C1 H1B 109.5 . . ?
H1A C1 H1C 109.5 . . ?
H1B C1 H1C 109.5 . . ?
C2 C1 H1A 109.5 . . ?
C2 C1 H1B 109.5 . . ?
C2 C1 H1C 109.5 . . ?
N1 C2 Ca1 60.33(19) . . ?
N1 C2 C1 118.6(4) . . ?
C1 C2 Ca1 134.8(3) . . ?
C3 C2 Ca1 76.1(2) . . ?
C3 C2 N1 121.5(4) . . ?
C3 C2 C1 119.7(4) . . ?
Ca1 C3 H3 123(4) . . ?
C2 C3 Ca1 74.9(2) . . ?
C2 C3 H3 121(4) . . ?
C2 C3 C4 125.6(4) . . ?
C4 C3 Ca1 79.0(2) . . ?
C4 C3 H3 113(4) . . ?
Ca1 C4 H4 91.2 . . ?
N2 C4 Ca1 57.92(17) . . ?
N2 C4 C3 118.1(3) . . ?
N2 C4 H4 105.8 . . ?
N2 C4 C5 113.3(3) . . ?
C3 C4 Ca1 69.7(2) . . ?
C3 C4 H4 105.8 . . ?
C3 C4 C5 107.2(3) . . ?
C5 C4 Ca1 162.9(3) . . ?
C5 C4 H4 105.8 . . ?
C4 C5 H5A 109.5 . . ?
C4 C5 H5B 109.5 . . ?
C4 C5 H5C 109.5 . . ?
H5A C5 H5B 109.5 . . ?
H5A C5 H5C 109.5 . . ?
H5B C5 H5C 109.5 . . ?
Ca1 C6 H6A 149.6 . . ?
Ca1 C6 H6B 67.8 . . ?
N2 C6 Ca1 50.18(18) . . ?
N2 C6 H6A 109.6 . . ?
N2 C6 H6B 109.6 . . ?
N2 C6 C7 110.2(3) . . ?
H6A C6 H6B 108.1 . . ?
C7 C6 Ca1 99.7(3) . . ?
C7 C6 H6A 109.6 . . ?
C7 C6 H6B 109.6 . . ?
Ca2 C7 H7A 80.6 . . ?
Ca2 C7 H7B 161.8 . . ?
N3 C7 Ca2 52.74(19) . . ?
N3 C7 C6 112.5(3) . . ?
N3 C7 H7A 109.1 . . ?
N3 C7 H7B 109.1 . . ?
C6 C7 Ca2 82.2(2) . . ?
C6 C7 H7A 109.1 . . ?
C6 C7 H7B 109.1 . . ?
H7A C7 H7B 107.8 . . ?
N3 C8 H8A 109.2 . . ?
N3 C8 H8B 109.2 . . ?
N3 C8 C9 111.9(4) . . ?
H8A C8 H8B 107.9 . . ?
C9 C8 H8A 109.2 . . ?
C9 C8 H8B 109.2 . . ?
N4 C9 C8 112.9(4) . . ?
N4 C9 H9A 109.0 . . ?
N4 C9 H9B 109.0 . . ?
C8 C9 H9A 109.0 . . ?
C8 C9 H9B 109.0 . . ?
H9A C9 H9B 107.8 . . ?
N4 C10 H10A 109.5 . . ?
N4 C10 H10B 109.5 . . ?
N4 C10 H10C 109.5 . . ?
H10A C10 H10B 109.5 . . ?
H10A C10 H10C 109.5 . . ?
H10B C10 H10C 109.5 . . ?
N4 C11 H11A 109.5 . . ?
N4 C11 H11B 109.5 . . ?
N4 C11 H11C 109.5 . . ?
H11A C11 H11B 109.5 . . ?
H11A C11 H11C 109.5 . . ?
H11B C11 H11C 109.5 . . ?
N3 C12 H12A 109.5 . . ?
N3 C12 H12B 109.5 . . ?
N3 C12 H12C 109.5 . . ?
H12A C12 H12B 109.5 . . ?
H12A C12 H12C 109.5 . . ?
H12B C12 H12C 109.5 . . ?
N1 C13 C18 120.3(4) . . ?
C14 C13 N1 120.7(4) . . ?
C14 C13 C18 118.8(4) . . ?
C13 C14 C15 117.9(4) . . ?
C13 C14 C22 122.4(4) . . ?
C15 C14 C22 119.7(4) . . ?
C14 C15 H15 118.3 . . ?
C16 C15 C14 123.5(5) . . ?
C16 C15 H15 118.3 . . ?
C15 C16 H16 121.6 . . ?
C15 C16 C17 116.9(4) . . ?
C17 C16 H16 121.6 . . ?
C16 C17 H17 118.6 . . ?
C18 C17 C16 122.8(4) . . ?
C18 C17 H17 118.6 . . ?
C13 C18 C19 122.0(4) . . ?
C17 C18 C13 120.2(4) . . ?
C17 C18 C19 117.8(4) . . ?
C18 C19 H19 107.1 . . ?
C20 C19 C18 110.3(4) . . ?
C20 C19 H19 107.1 . . ?
C21 C19 C18 113.2(5) . . ?
C21 C19 H19 107.1 . . ?
C21 C19 C20 111.7(4) . . ?
C19 C20 H20A 109.5 . . ?
C19 C20 H20B 109.5 . . ?
C19 C20 H20C 109.5 . . ?
H20A C20 H20B 109.5 . . ?
H20A C20 H20C 109.5 . . ?
H20B C20 H20C 109.5 . . ?
C19 C21 H21A 109.5 . . ?
C19 C21 H21B 109.5 . . ?
C19 C21 H21C 109.5 . . ?
H21A C21 H21B 109.5 . . ?
H21A C21 H21C 109.5 . . ?
H21B C21 H21C 109.5 . . ?
C14 C22 H22 107.5 . . ?
C14 C22 C23 110.2(4) . . ?
C14 C22 C24 115.0(4) . . ?
C23 C22 H22 107.5 . . ?
C24 C22 H22 107.5 . . ?
C24 C22 C23 108.9(4) . . ?
C22 C23 H23A 109.5 . . ?
C22 C23 H23B 109.5 . . ?
C22 C23 H23C 109.5 . . ?
H23A C23 H23B 109.5 . . ?
H23A C23 H23C 109.5 . . ?
H23B C23 H23C 109.5 . . ?
C22 C24 H24A 109.5 . . ?
C22 C24 H24B 109.5 . . ?
C22 C24 H24C 109.5 . . ?
H24A C24 H24B 109.5 . . ?
H24A C24 H24C 109.5 . . ?
H24B C24 H24C 109.5 . . ?

loop_
_geom_bond_atom_site_label_1
_geom_bond_atom_site_label_2
_geom_bond_distance
_geom_bond_site_symmetry_2
_geom_bond_publ_flag
Ca1 N1 2.356(3) 2_665 ?
Ca1 N1 2.356(3) . ?
Ca1 N2 2.419(3) . ?
Ca1 N2 2.419(3) 2_665 ?
Ca1 C2 2.711(4) 2_665 ?
Ca1 C2 2.711(4) . ?
Ca2 N2 2.373(3) 2_665 ?
Ca2 N2 2.373(3) . ?
Ca2 N3 2.519(3) . ?
Ca2 N3 2.519(3) 2_665 ?
Ca2 N4 2.723(3) . ?
Ca2 N4 2.723(3) 2_665 ?
N1 C2 1.380(5) . ?
N1 C13 1.407(5) . ?
N2 C4 1.488(5) . ?
N2 C6 1.465(5) . ?
N3 C7 1.480(6) . ?
N3 C8 1.459(5) . ?
N3 C12 1.494(6) . ?
N4 C9 1.475(6) . ?
N4 C10 1.492(7) . ?
N4 C11 1.481(6) . ?
C1 H1A 0.9800 . ?
C1 H1B 0.9800 . ?
C1 H1C 0.9800 . ?
C1 C2 1.518(6) . ?
C2 C3 1.362(6) . ?
C3 H3 0.94(7) . ?
C3 C4 1.514(6) . ?
C4 H4 1.0000 . ?
C4 C5 1.546(6) . ?
C5 H5A 0.9800 . ?
C5 H5B 0.9800 . ?
C5 H5C 0.9800 . ?
C6 H6A 0.9900 . ?
C6 H6B 0.9900 . ?
C6 C7 1.521(6) . ?
C7 H7A 0.9900 . ?
C7 H7B 0.9900 . ?
C8 H8A 0.9900 . ?
C8 H8B 0.9900 . ?
C8 C9 1.501(8) . ?
C9 H9A 0.9900 . ?
C9 H9B 0.9900 . ?
C10 H10A 0.9800 . ?
C10 H10B 0.9800 . ?
C10 H10C 0.9800 . ?
C11 H11A 0.9800 . ?
C11 H11B 0.9800 . ?
C11 H11C 0.9800 . ?
C12 H12A 0.9800 . ?
C12 H12B 0.9800 . ?
C12 H12C 0.9800 . ?
C13 C14 1.396(6) . ?
C13 C18 1.421(6) . ?
C14 C15 1.417(6) . ?
C14 C22 1.506(7) . ?
C15 H15 0.9500 . ?
C15 C16 1.373(7) . ?
C16 H16 0.9500 . ?
C16 C17 1.382(7) . ?
C17 H17 0.9500 . ?
C17 C18 1.366(6) . ?
C18 C19 1.537(7) . ?
C19 H19 1.0000 . ?
C19 C20 1.533(8) . ?
C19 C21 1.507(7) . ?
C20 H20A 0.9800 . ?
C20 H20B 0.9800 . ?
C20 H20C 0.9800 . ?
C21 H21A 0.9800 . ?
C21 H21B 0.9800 . ?
C21 H21C 0.9800 . ?
C22 H22 1.0000 . ?
C22 C23 1.534(7) . ?
C22 C24 1.525(6) . ?
C23 H23A 0.9800 . ?
C23 H23B 0.9800 . ?
C23 H23C 0.9800 . ?
C24 H24A 0.9800 . ?
C24 H24B 0.9800 . ?
C24 H24C 0.9800 . ?

loop_
_twin_individual_id
_twin_individual_mass_fraction_refined
1 0.877(18)
2 0.123(18)

loop_
_smtbx_masks_void_nr
_smtbx_masks_void_average_x
_smtbx_masks_void_average_y
_smtbx_masks_void_average_z
_smtbx_masks_void_volume
_smtbx_masks_void_count_electrons
_smtbx_masks_void_content
1 -0.996 0.125 -0.673 923.3 137.7 ?
2 -0.912 0.375 0.735 923.3 137.8 ?
3 -0.996 0.625 -0.173 923.3 137.7 ?
4 -0.912 0.875 0.235 923.3 137.8 ?
